data_2222967
loop_
_publ_author_name
'Thibault, Marie-H\'el\`ene'
'Fontaine, Fr\'ed\'eric-Georges'

_publ_section_title
;
 (\h^4^-Cycloocta-1,5-diene)diiodidoplatinum(II)
;
_journal_coeditor_code BG2283
_journal_issue 9
_journal_name_full 'Acta Crystallographica Section E'
_journal_page_first m1028
_journal_paper_doi 10.1107/S1600536809029997
_journal_volume 65
_journal_year 2009
_chemical_formula_iupac '[Pt I2 (C8 H12)]'
_chemical_formula_moiety 'C8 H12 I2 Pt'
_chemical_formula_sum 'C8 H12 I2 Pt'
_chemical_formula_weight 557.07
_chemical_name_common Diiodo(1,5-cyclooctadiene)platinum(II)
_chemical_name_systematic
;
(\h^4^-Cycloocta-1,5-diene)diiodidoplatinum(II)
;
_space_group_IT_number 14
_symmetry_cell_setting monoclinic
_symmetry_space_group_name_Hall '-P 2yn'
_symmetry_space_group_name_H-M 'P 1 21/n 1'
_atom_sites_solution_hydrogens geom
_atom_sites_solution_primary direct
_atom_sites_solution_secondary difmap
_audit_creation_method SHELXL-97
_cell_angle_alpha 90.00
_cell_angle_beta 106.892(2)
_cell_angle_gamma 90.00
_cell_formula_units_Z 4
_cell_length_a 8.3063(13)
_cell_length_b 10.8918(17)
_cell_length_c 12.939(2)
_cell_measurement_reflns_used 8928
_cell_measurement_temperature 296(2)
_cell_measurement_theta_max 28.12
_cell_measurement_theta_min 2.49
_cell_volume 1120.1(3)
_computing_cell_refinement '<i>SAINT</i> (Bruker, 2003)'
_computing_data_collection '<i>APEX2</i> (Bruker, 2005)'
_computing_data_reduction '<i>SAINT</i> (Bruker, 2003)'
_computing_molecular_graphics '<i>SHELXTL</i> (Sheldrick, 2008)'
_computing_publication_material '<i>SHELXTL</i> (Sheldrick, 2008)'
_computing_structure_refinement '<i>SHELXL97</i> (Sheldrick, 2008)'
_computing_structure_solution '<i>SHELXS97</i> (Sheldrick, 2008)'
_diffrn_ambient_temperature 296(2)
_diffrn_measured_fraction_theta_full 0.989
_diffrn_measured_fraction_theta_max 0.989
_diffrn_measurement_device_type 'Bruker APEXII CCD'
_diffrn_measurement_method \w
_diffrn_radiation_monochromator graphite
_diffrn_radiation_source 'fine-focus sealed tube'
_diffrn_radiation_type MoK\a
_diffrn_radiation_wavelength 0.71073
_diffrn_reflns_av_R_equivalents 0.0417
_diffrn_reflns_av_sigmaI/netI 0.0293
_diffrn_reflns_limit_h_max 10
_diffrn_reflns_limit_h_min -10
_diffrn_reflns_limit_k_max 14
_diffrn_reflns_limit_k_min -14
_diffrn_reflns_limit_l_max 16
_diffrn_reflns_limit_l_min -17
_diffrn_reflns_number 13155
_diffrn_reflns_theta_full 28.14
_diffrn_reflns_theta_max 28.14
_diffrn_reflns_theta_min 2.49
_exptl_absorpt_coefficient_mu 17.984
_exptl_absorpt_correction_T_max 0.0494
_exptl_absorpt_correction_T_min 0.0226
_exptl_absorpt_correction_type integration
_exptl_absorpt_process_details '(<i>XPREP</i>; Bruker, 2005)'
_exptl_crystal_colour yellow
_exptl_crystal_density_diffrn 3.303
_exptl_crystal_density_method 'not measured'
_exptl_crystal_description rectangulaire
_exptl_crystal_F_000 976
_exptl_crystal_size_max 0.58
_exptl_crystal_size_mid 0.56
_exptl_crystal_size_min 0.42
_refine_diff_density_max 2.654
_refine_diff_density_min -1.766
_refine_ls_extinction_coef 0.00188(15)
_refine_ls_extinction_expression Fc^*^=kFc[1+0.001xFc^2^\l^3^/sin(2\q)]^-1/4^
_refine_ls_extinction_method '<i>SHELXL97</i> (Sheldrick, 2008)'
_refine_ls_goodness_of_fit_ref 1.088
_refine_ls_hydrogen_treatment constr
_refine_ls_matrix_type full
_refine_ls_number_parameters 105
_refine_ls_number_reflns 2714
_refine_ls_number_restraints 0
_refine_ls_restrained_S_all 1.088
_refine_ls_R_factor_all 0.0308
_refine_ls_R_factor_gt 0.0278
_refine_ls_shift/su_max 0.002
_refine_ls_shift/su_mean 0.000
_refine_ls_structure_factor_coef Fsqd
_refine_ls_weighting_details 'calc w=1/[\s^2^(Fo^2^)+(0.0427P)^2^+1.2011P] where P=(Fo^2^+2Fc^2^)/3'
_refine_ls_weighting_scheme calc
_refine_ls_wR_factor_gt 0.0712
_refine_ls_wR_factor_ref 0.0729
_reflns_number_gt 2488
_reflns_number_total 2714
_reflns_threshold_expression I>2\s(I)
_cod_data_source_file bg2283.cif
_cod_data_source_block I
_cod_depositor_comments
;
The following automatic conversions were performed:
'_symmetry_cell_setting' value 'Monoclinic' changed to 'monoclinic'
according to '/home/saulius/struct/CIF-dictionaries/cif_core.dic'
dictionary named 'cif_core.dic' version 2.4.1 from 2010-06-29.

Automatic conversion script
Id: cif_fix_enum 1527 2010-12-29 10:47:43Z saulius 

The following automatic conversions were performed:

'_symmetry_cell_setting' value 'Monoclinic' changed to 'monoclinic'
according to /home/saulius/struct/CIF-dictionaries/cif_core.dic
dictionary named 'cif_core.dic' version 2.4.1 from 2010-06-29.

Automatic conversion script
Id: cif_fix_values 1715 2011-07-08 13:25:40Z adriana 
;
_cod_original_sg_symbol_H-M 'P 21/n'
_cod_database_code 2222967
_cod_database_fobs_code 2222967

loop_
_symmetry_equiv_pos_as_xyz
'x, y, z'
'-x+1/2, y+1/2, -z+1/2'
'-x, -y, -z'
'x-1/2, -y-1/2, z-1/2'

loop_
_atom_site_type_symbol
_atom_site_label
_atom_site_fract_x
_atom_site_fract_y
_atom_site_fract_z
_atom_site_U_iso_or_equiv
_atom_site_adp_type
_atom_site_calc_flag
_atom_site_refinement_flags
_atom_site_occupancy
_atom_site_disorder_assembly
_atom_site_disorder_group
Pt Pt1 0.24239(2) 0.111767(17) 0.248867(13) 0.02846(9) Uani d . 1 . .
I I1 0.54151(5) 0.14392(4) 0.38327(4) 0.05103(13) Uani d . 1 . .
I I2 0.37225(5) 0.08198(4) 0.08927(3) 0.05224(13) Uani d . 1 . .
C C3 -0.0015(7) 0.0311(6) 0.1590(5) 0.0481(13) Uani d . 1 . .
H H3 0.0045 -0.0247 0.1008 0.07(2) Uiso calc R 1 . .
C C2 -0.0933(8) -0.0214(6) 0.2341(6) 0.0600(17) Uani d . 1 . .
H H2A -0.1348 -0.1026 0.2091 0.072 Uiso calc R 1 . .
H H2B -0.1898 0.0300 0.2316 0.072 Uiso calc R 1 . .
C C6 0.1178(7) 0.1941(6) 0.3600(5) 0.0453(13) Uani d . 1 . .
H H6 0.1898 0.2488 0.4142 0.09(3) Uiso calc R 1 . .
C C7 0.1446(8) 0.0687(7) 0.3837(5) 0.0492(14) Uani d . 1 . .
H H7 0.2319 0.0518 0.4515 0.040(15) Uiso calc R 1 . .
C C4 -0.0014(8) 0.1533(7) 0.1329(6) 0.0539(16) Uani d . 1 . .
H H4 0.0043 0.1683 0.0594 0.09(3) Uiso calc R 1 . .
C C1 0.0170(9) -0.0302(7) 0.3499(6) 0.0645(18) Uani d . 1 . .
H H1A -0.0545 -0.0288 0.3973 0.077 Uiso calc R 1 . .
H H1B 0.0746 -0.1087 0.3597 0.077 Uiso calc R 1 . .
C C5 -0.0526(8) 0.2486(6) 0.2996(6) 0.0620(18) Uani d . 1 . .
H H5A -0.1407 0.1991 0.3142 0.074 Uiso calc R 1 . .
H H5B -0.0607 0.3306 0.3270 0.074 Uiso calc R 1 . .
C C8 -0.0825(9) 0.2558(7) 0.1778(7) 0.076(2) Uani d . 1 . .
H H8A -0.2027 0.2544 0.1425 0.091 Uiso calc R 1 . .
H H8B -0.0394 0.3335 0.1606 0.091 Uiso calc R 1 . .

loop_
_atom_site_aniso_label
_atom_site_aniso_U_11
_atom_site_aniso_U_22
_atom_site_aniso_U_33
_atom_site_aniso_U_12
_atom_site_aniso_U_13
_atom_site_aniso_U_23
Pt1 0.02846(13) 0.02936(13) 0.02927(14) 0.00017(6) 0.01107(9) -0.00161(6)
I1 0.0321(2) 0.0726(3) 0.0459(2) -0.00714(15) 0.00754(17) -0.00476(18)
I2 0.0537(3) 0.0707(3) 0.0402(2) 0.00935(18) 0.02613(18) -0.00156(18)
C3 0.040(3) 0.056(3) 0.045(3) -0.011(2) 0.007(2) -0.015(3)
C2 0.056(4) 0.055(4) 0.073(4) -0.024(3) 0.025(3) -0.020(3)
C6 0.042(3) 0.056(3) 0.045(3) -0.006(2) 0.023(2) -0.019(3)
C7 0.040(3) 0.083(4) 0.029(3) -0.005(3) 0.017(2) 0.001(3)
C4 0.031(3) 0.082(5) 0.047(4) 0.013(3) 0.008(3) 0.008(3)
C1 0.066(4) 0.062(4) 0.075(5) -0.012(3) 0.037(4) 0.013(3)
C5 0.045(3) 0.045(3) 0.102(6) 0.003(2) 0.032(3) -0.023(3)
C8 0.051(4) 0.076(5) 0.102(6) 0.027(3) 0.022(4) 0.029(4)

loop_
_atom_type_symbol
_atom_type_description
_atom_type_scat_dispersion_real
_atom_type_scat_dispersion_imag
_atom_type_scat_source
C C 0.0033 0.0016 'International Tables Vol C Tables 4.2.6.8 and 6.1.1.4'
H H 0.0000 0.0000 'International Tables Vol C Tables 4.2.6.8 and 6.1.1.4'
I I -0.4742 1.8119 'International Tables Vol C Tables 4.2.6.8 and 6.1.1.4'
Pt Pt -1.7033 8.3905 'International Tables Vol C Tables 4.2.6.8 and 6.1.1.4'

loop_
_geom_angle_atom_site_label_1
_geom_angle_atom_site_label_2
_geom_angle_atom_site_label_3
_geom_angle_site_symmetry_1
_geom_angle_site_symmetry_3
_geom_angle
_geom_angle_publ_flag
C7 Pt1 C4 . . 96.2(3) ?
C7 Pt1 C6 . . 37.4(3) ?
C4 Pt1 C6 . . 81.2(2) ?
C7 Pt1 C3 . . 80.6(2) ?
C4 Pt1 C3 . . 36.4(3) ?
C6 Pt1 C3 . . 88.4(2) ?
C7 Pt1 I1 . . 89.98(16) ?
C4 Pt1 I1 . . 160.3(2) ?
C6 Pt1 I1 . . 92.71(15) ?
C3 Pt1 I1 . . 162.96(17) ?
C7 Pt1 I2 . . 160.3(2) ?
C4 Pt1 I2 . . 89.78(19) ?
C6 Pt1 I2 . . 162.00(17) ?
C3 Pt1 I2 . . 93.50(15) ?
I1 Pt1 I2 . . 90.662(19) ?
C4 C3 C2 . . 124.1(6) ?
C4 C3 Pt1 . . 71.1(3) ?
C2 C3 Pt1 . . 111.7(4) ?
C4 C3 H3 . . 114.1 ?
C2 C3 H3 . . 114.1 ?
Pt1 C3 H3 . . 114.1 ?
C3 C2 C1 . . 112.7(5) ?
C3 C2 H2A . . 109.0 ?
C1 C2 H2A . . 109.0 ?
C3 C2 H2B . . 109.0 ?
C1 C2 H2B . . 109.0 ?
H2A C2 H2B . . 107.8 ?
C7 C6 C5 . . 123.8(5) ?
C7 C6 Pt1 . . 70.7(3) ?
C5 C6 Pt1 . . 111.6(4) ?
C7 C6 H6 . . 114.3 ?
C5 C6 H6 . . 114.3 ?
Pt1 C6 H6 . . 114.3 ?
C6 C7 C1 . . 126.0(6) ?
C6 C7 Pt1 . . 71.8(3) ?
C1 C7 Pt1 . . 108.7(4) ?
C6 C7 H7 . . 114.0 ?
C1 C7 H7 . . 114.0 ?
Pt1 C7 H7 . . 114.0 ?
C3 C4 C8 . . 126.3(6) ?
C3 C4 Pt1 . . 72.4(3) ?
C8 C4 Pt1 . . 108.5(5) ?
C3 C4 H4 . . 113.8 ?
C8 C4 H4 . . 113.8 ?
Pt1 C4 H4 . . 113.8 ?
C7 C1 C2 . . 114.8(5) ?
C7 C1 H1A . . 108.6 ?
C2 C1 H1A . . 108.6 ?
C7 C1 H1B . . 108.6 ?
C2 C1 H1B . . 108.6 ?
H1A C1 H1B . . 107.5 ?
C8 C5 C6 . . 113.4(5) ?
C8 C5 H5A . . 108.9 ?
C6 C5 H5A . . 108.9 ?
C8 C5 H5B . . 108.9 ?
C6 C5 H5B . . 108.9 ?
H5A C5 H5B . . 107.7 ?
C4 C8 C5 . . 113.9(6) ?
C4 C8 H8A . . 108.8 ?
C5 C8 H8A . . 108.8 ?
C4 C8 H8B . . 108.8 ?
C5 C8 H8B . . 108.8 ?
H8A C8 H8B . . 107.7 ?

loop_
_geom_bond_atom_site_label_1
_geom_bond_atom_site_label_2
_geom_bond_site_symmetry_2
_geom_bond_distance
_geom_bond_publ_flag
Pt1 C7 . 2.179(5) ?
Pt1 C4 . 2.188(6) ?
Pt1 C6 . 2.193(5) ?
Pt1 C3 . 2.205(5) ?
Pt1 I1 . 2.6094(5) ?
Pt1 I2 . 2.6130(5) ?
C3 C4 . 1.373(10) ?
C3 C2 . 1.511(8) ?
C3 H3 . 0.9800 ?
C2 C1 . 1.516(10) ?
C2 H2A . 0.9700 ?
C2 H2B . 0.9700 ?
C6 C7 . 1.403(10) ?
C6 C5 . 1.525(9) ?
C6 H6 . 0.9800 ?
C7 C1 . 1.485(9) ?
C7 H7 . 0.9800 ?
C4 C8 . 1.505(10) ?
C4 H4 . 0.9800 ?
C1 H1A . 0.9700 ?
C1 H1B . 0.9700 ?
C5 C8 . 1.525(11) ?
C5 H5A . 0.9700 ?
C5 H5B . 0.9700 ?
C8 H8A . 0.9700 ?
C8 H8B . 0.9700 ?

loop_
_geom_torsion_atom_site_label_1
_geom_torsion_atom_site_label_2
_geom_torsion_atom_site_label_3
_geom_torsion_atom_site_label_4
_geom_torsion_site_symmetry_1
_geom_torsion_site_symmetry_2
_geom_torsion_site_symmetry_3
_geom_torsion_site_symmetry_4
_geom_torsion
_geom_torsion_publ_flag
C7 Pt1 C3 C4 . . . . 114.0(4) ?
C6 Pt1 C3 C4 . . . . 77.2(4) ?
I1 Pt1 C3 C4 . . . . 171.3(4) ?
I2 Pt1 C3 C4 . . . . -84.9(4) ?
C7 Pt1 C3 C2 . . . . -6.1(5) ?
C4 Pt1 C3 C2 . . . . -120.2(6) ?
C6 Pt1 C3 C2 . . . . -43.0(5) ?
I1 Pt1 C3 C2 . . . . 51.1(8) ?
I2 Pt1 C3 C2 . . . . 155.0(4) ?
C4 C3 C2 C1 . . . . -93.3(8) ?
Pt1 C3 C2 C1 . . . . -12.0(7) ?
C4 Pt1 C6 C7 . . . . 112.4(4) ?
C3 Pt1 C6 C7 . . . . 76.6(4) ?
I1 Pt1 C6 C7 . . . . -86.4(3) ?
I2 Pt1 C6 C7 . . . . 173.0(4) ?
C7 Pt1 C6 C5 . . . . -119.7(6) ?
C4 Pt1 C6 C5 . . . . -7.2(4) ?
C3 Pt1 C6 C5 . . . . -43.1(4) ?
I1 Pt1 C6 C5 . . . . 153.9(4) ?
I2 Pt1 C6 C5 . . . . 53.4(7) ?
C5 C6 C7 C1 . . . . 3.3(9) ?
Pt1 C6 C7 C1 . . . . -100.3(6) ?
C5 C6 C7 Pt1 . . . . 103.6(5) ?
C4 Pt1 C7 C6 . . . . -66.7(4) ?
C3 Pt1 C7 C6 . . . . -99.8(4) ?
I1 Pt1 C7 C6 . . . . 94.5(3) ?
I2 Pt1 C7 C6 . . . . -173.6(4) ?
C4 Pt1 C7 C1 . . . . 56.1(5) ?
C6 Pt1 C7 C1 . . . . 122.8(6) ?
C3 Pt1 C7 C1 . . . . 23.0(5) ?
I1 Pt1 C7 C1 . . . . -142.7(5) ?
I2 Pt1 C7 C1 . . . . -50.8(8) ?
C2 C3 C4 C8 . . . . 3.5(11) ?
Pt1 C3 C4 C8 . . . . -100.4(7) ?
C2 C3 C4 Pt1 . . . . 103.9(6) ?
C7 Pt1 C4 C3 . . . . -65.0(4) ?
C6 Pt1 C4 C3 . . . . -99.4(4) ?
I1 Pt1 C4 C3 . . . . -172.5(4) ?
I2 Pt1 C4 C3 . . . . 96.2(4) ?
C7 Pt1 C4 C8 . . . . 58.2(5) ?
C6 Pt1 C4 C8 . . . . 23.8(5) ?
C3 Pt1 C4 C8 . . . . 123.2(7) ?
I1 Pt1 C4 C8 . . . . -49.2(9) ?
I2 Pt1 C4 C8 . . . . -140.6(5) ?
C6 C7 C1 C2 . . . . 43.1(9) ?
Pt1 C7 C1 C2 . . . . -37.6(8) ?
C3 C2 C1 C7 . . . . 33.5(9) ?
C7 C6 C5 C8 . . . . -91.6(7) ?
Pt1 C6 C5 C8 . . . . -11.0(7) ?
C3 C4 C8 C5 . . . . 43.9(10) ?
Pt1 C4 C8 C5 . . . . -37.5(8) ?
C6 C5 C8 C4 . . . . 32.8(9) ?
